data_7027162
loop_
_publ_author_name
'Shu, Mou-Hai'
'Sun, Wei-Yin'
'Duan, Chun-Ying'
'Fu, You-Jun'
'Zhang, Wen-Jian'
'Tang, Wen-Xia'

_publ_section_title
;
 The influence of the linkage mode between bipyridine units in
 oligobipyridine ligands on the formation of copper-(I) and -(II)
 helicates
;
_journal_issue 5
_journal_name_full 'Journal of the Chemical Society, Dalton Transactions'
_journal_page_first 729
_journal_paper_doi 10.1039/a808550a
_journal_year 1999
_chemical_formula_sum 'C48 H47 Cl3 Cu2 N8 O14'
_chemical_formula_weight 1193.37
_chemical_name_systematic
; 
 ? 
;
_space_group_IT_number 14
_symmetry_cell_setting monoclinic
_symmetry_space_group_name_Hall '-P 2yn'
_symmetry_space_group_name_H-M 'P 1 21/n 1'
_atom_sites_solution_hydrogens geom
_atom_sites_solution_primary direct
_atom_sites_solution_secondary difmap
_audit_creation_method SHELXL
_cell_angle_alpha 90.00
_cell_angle_beta 95.91(2)
_cell_angle_gamma 90.00
_cell_formula_units_Z 4
_cell_length_a 11.216(3)
_cell_length_b 21.616(4)
_cell_length_c 20.795(5)
_cell_measurement_reflns_used 25
_cell_measurement_temperature 293(2)
_cell_measurement_theta_max 12.45
_cell_measurement_theta_min 4.85
_cell_volume 5015(2)
_computing_cell_refinement 'Siemens SMART'
_computing_data_collection 'Siemens SMART'
_computing_data_reduction 'Siemens SMART'
_computing_molecular_graphics 'SHELXTL Version(Siemens, 1995)'
_computing_publication_material 'SHELXTL Version(Siemens, 1995)'
_computing_structure_refinement 'SHELXTL Version(Siemens, 1995)'
_computing_structure_solution 'SHELXTL Version(Siemens, 1995)'
_diffrn_ambient_temperature 293(2)
_diffrn_measurement_device 'Siemens SMART CCD'
_diffrn_measurement_method '\w scans'
_diffrn_radiation_monochromator graphite
_diffrn_radiation_source 'fine-focus sealed tube'
_diffrn_radiation_type MoK\a
_diffrn_radiation_wavelength 0.71073
_diffrn_reflns_av_R_equivalents 0.0517
_diffrn_reflns_av_sigmaI/netI 0.0735
_diffrn_reflns_limit_h_max 13
_diffrn_reflns_limit_h_min -13
_diffrn_reflns_limit_k_max 25
_diffrn_reflns_limit_k_min -24
_diffrn_reflns_limit_l_max 24
_diffrn_reflns_limit_l_min -14
_diffrn_reflns_number 22769
_diffrn_reflns_theta_max 25.00
_diffrn_reflns_theta_min 1.36
_exptl_absorpt_coefficient_mu 1.084
_exptl_absorpt_correction_T_max 1.00
_exptl_absorpt_correction_T_min 0.814270
_exptl_absorpt_correction_type SADABS
_exptl_crystal_colour blue
_exptl_crystal_density_diffrn 1.581
_exptl_crystal_description prism
_exptl_crystal_F_000 2448
_exptl_crystal_size_max 0.10
_exptl_crystal_size_mid 0.05
_exptl_crystal_size_min 0.05
_refine_diff_density_max 0.393
_refine_diff_density_min -0.305
_refine_diff_density_rms 0.070
_refine_ls_extinction_method none
_refine_ls_goodness_of_fit_all 1.064
_refine_ls_goodness_of_fit_obs 1.144
_refine_ls_hydrogen_treatment 'riding model'
_refine_ls_matrix_type full
_refine_ls_number_parameters 742
_refine_ls_number_reflns 8368
_refine_ls_number_restraints 150
_refine_ls_restrained_S_all 1.066
_refine_ls_restrained_S_obs 1.154
_refine_ls_R_factor_all 0.1187
_refine_ls_R_factor_obs 0.0712
_refine_ls_shift/esd_max 0.166
_refine_ls_shift/esd_mean 0.004
_refine_ls_structure_factor_coef Fsqd
_refine_ls_weighting_details 'w=1/[\s^2^(Fo^2^)+(0.0478P)^2^+11.1222P] where P=(Fo^2^+2Fc^2^)/3'
_refine_ls_weighting_scheme calc
_refine_ls_wR_factor_all 0.1522
_refine_ls_wR_factor_obs 0.1319
_reflns_number_observed 5773
_reflns_number_total 8641
_reflns_observed_criterion >2sigma(I)
_cod_data_source_file 808550asup1.cif
_cod_data_source_block C48H47Cl3Cu2N8O14
_cod_depositor_comments
;
The following automatic conversions were performed:

'_refine_ls_weighting_scheme' value 'calc
w=1/[\s^2^(Fo^2^)+(0.0478P)^2^+11.1222P] where P=(Fo^2^+2Fc^2^)/3'
was changed to 'calc'. New tag '_refine_ls_weighting_details' was
created. The value of the new tag was set to
'w=1/[\s^2^(Fo^2^)+(0.0478P)^2^+11.1222P] where P=(Fo^2^+2Fc^2^)/3'.

Automatic conversion script
Id: cif_fix_values 3143 2015-03-26 13:38:13Z robertas 
;
_cod_original_cell_volume 5014.6(20)
_cod_original_sg_symbol_H-M P2(1)/n
_cod_database_code 7027162

loop_
_symmetry_equiv_pos_as_xyz
'x, y, z'
'-x+1/2, y+1/2, -z+1/2'
'-x, -y, -z'
'x-1/2, -y-1/2, z-1/2'

loop_
_atom_site_aniso_label
_atom_site_aniso_U_11
_atom_site_aniso_U_22
_atom_site_aniso_U_33
_atom_site_aniso_U_23
_atom_site_aniso_U_13
_atom_site_aniso_U_12
Cu1 0.03854(13) 0.03639(14) 0.03614(14) -0.00063(13) 0.00720(11) -0.00222(12)
Cu2 0.04504(14) 0.03011(13) 0.04222(14) 0.00415(13) 0.01785(12) 0.00371(12)
O1 0.0667(9) 0.0505(9) 0.0462(9) -0.0133(8) 0.0250(8) -0.0171(8)
O2 0.0662(9) 0.0433(9) 0.0605(9) 0.0102(8) 0.0378(8) 0.0142(8)
N1 0.0432(10) 0.0391(10) 0.0412(11) 0.0063(9) 0.0042(9) -0.0017(9)
N2 0.0387(9) 0.0440(10) 0.0344(10) -0.0021(9) 0.0115(8) -0.0051(8)
N3 0.0384(9) 0.0386(10) 0.0431(11) 0.0007(9) 0.0119(8) 0.0031(8)
N4 0.0407(10) 0.0326(9) 0.0428(10) 0.0013(9) 0.0054(9) -0.0021(8)
N5 0.0366(9) 0.0416(10) 0.0385(10) 0.0016(9) 0.0025(8) 0.0013(8)
N6 0.0385(9) 0.0383(10) 0.0322(9) 0.0007(8) 0.0022(8) -0.0015(8)
N7 0.0400(9) 0.0317(9) 0.0364(10) 0.0071(8) 0.0116(8) 0.0008(8)
N8 0.0383(10) 0.0464(11) 0.0399(10) -0.0068(9) 0.0061(9) 0.0001(9)
C1 0.0487(14) 0.0487(14) 0.059(2) 0.0036(13) -0.0058(13) -0.0002(12)
C2 0.064(2) 0.070(2) 0.084(2) 0.004(2) -0.024(2) 0.008(2)
C3 0.075(2) 0.076(2) 0.110(3) -0.002(2) -0.021(2) 0.031(2)
C4 0.075(2) 0.0448(14) 0.091(2) -0.011(2) 0.002(2) 0.0140(14)
C5 0.0475(13) 0.0335(12) 0.0560(15) 0.0000(11) 0.0098(12) 0.0012(11)
C6 0.0446(12) 0.0448(13) 0.0401(13) -0.0007(11) 0.0094(11) -0.0042(11)
C7 0.082(2) 0.0393(13) 0.059(2) -0.0056(13) 0.0183(14) -0.0088(13)
C8 0.093(2) 0.056(2) 0.051(2) -0.0139(13) 0.0147(15) -0.0190(15)
C9 0.075(2) 0.070(2) 0.0409(14) -0.0034(14) 0.0056(13) -0.0237(14)
C10 0.0402(12) 0.0530(13) 0.0311(12) -0.0048(11) 0.0061(10) -0.0119(11)
C11 0.0352(11) 0.077(2) 0.0328(12) 0.0020(13) 0.0062(10) -0.0037(12)
C12 0.0357(12) 0.071(2) 0.0409(13) 0.0006(13) 0.0007(11) -0.0010(12)
C13 0.0338(11) 0.0570(14) 0.0319(12) -0.0028(11) 0.0034(10) 0.0062(11)
C14 0.0482(12) 0.0409(12) 0.0497(13) -0.0022(12) 0.0146(11) 0.0036(11)
C15 0.0415(13) 0.067(2) 0.057(2) -0.0077(14) 0.0073(12) 0.0192(12)
C16 0.0479(13) 0.0433(13) 0.066(2) -0.0075(13) 0.0080(13) 0.0099(12)
C17 0.0392(12) 0.0335(11) 0.0390(12) 0.0014(10) 0.0012(10) 0.0076(10)
C18 0.0404(12) 0.0385(12) 0.0331(12) 0.0039(10) -0.0047(10) 0.0025(10)
C19 0.0567(14) 0.0345(12) 0.061(2) -0.0032(12) 0.0059(13) 0.0057(11)
C20 0.072(2) 0.0375(13) 0.074(2) 0.0022(14) 0.000(2) -0.0112(13)
C21 0.0474(13) 0.0436(13) 0.0437(14) 0.0044(11) -0.0042(11) -0.0112(11)
C22 0.0485(13) 0.0456(13) 0.0451(13) -0.0052(12) 0.0110(11) -0.0036(11)
C23 0.071(2) 0.076(2) 0.061(2) -0.008(2) -0.017(2) -0.005(2)
C24 0.064(2) 0.057(2) 0.083(2) 0.004(2) 0.0118(15) -0.0224(14)
C25 0.0425(13) 0.0618(15) 0.0490(14) 0.0112(13) 0.0121(11) 0.0073(12)
C26 0.0553(14) 0.0621(15) 0.0458(14) 0.0153(13) 0.0072(12) 0.0225(13)
C27 0.069(2) 0.0433(13) 0.058(2) 0.0077(13) 0.0068(14) 0.0203(12)
C28 0.0536(14) 0.0435(13) 0.060(2) 0.0069(12) 0.0115(13) 0.0014(12)
C29 0.0418(12) 0.0429(12) 0.0297(11) -0.0014(10) -0.0029(10) -0.0035(10)
C30 0.0422(12) 0.0434(12) 0.0353(12) 0.0013(11) 0.0018(10) -0.0046(11)
C31 0.0501(14) 0.0419(13) 0.065(2) 0.0095(13) 0.0101(13) -0.0043(11)
C32 0.0435(13) 0.0572(15) 0.063(2) 0.0076(13) 0.0087(12) -0.0109(12)
C33 0.0377(12) 0.0573(14) 0.0340(12) -0.0012(11) 0.0036(10) -0.0054(11)
C34 0.0416(12) 0.0429(13) 0.0387(12) 0.0024(11) 0.0012(10) 0.0030(10)
C35 0.0342(12) 0.069(2) 0.0439(13) 0.0013(13) 0.0030(11) 0.0040(12)
C36 0.0365(12) 0.0579(14) 0.0419(13) 0.0070(12) 0.0038(10) -0.0038(11)
C37 0.0423(12) 0.0509(13) 0.0389(12) 0.0189(11) 0.0074(11) 0.0063(11)
C38 0.068(2) 0.057(2) 0.086(2) 0.0318(15) -0.003(2) 0.0020(14)
C39 0.088(2) 0.057(2) 0.106(2) 0.038(2) -0.001(2) 0.007(2)
C40 0.087(2) 0.0364(13) 0.093(2) 0.0099(15) 0.009(2) -0.0126(14)
C41 0.0422(12) 0.0373(12) 0.0576(14) 0.0078(11) 0.0147(11) 0.0038(10)
C42 0.0526(13) 0.0364(12) 0.0472(13) -0.0077(11) 0.0211(11) -0.0056(11)
C43 0.0624(15) 0.0485(14) 0.074(2) -0.0125(13) 0.0182(14) -0.0219(12)
C44 0.056(2) 0.086(2) 0.077(2) -0.021(2) 0.0101(15) -0.0327(14)
C45 0.0494(15) 0.094(2) 0.066(2) -0.017(2) -0.0010(14) -0.010(2)
C46 0.0540(14) 0.067(2) 0.0451(14) -0.0012(13) 0.0085(12) 0.0032(13)
C47 0.082(2) 0.090(2) 0.106(2) 0.034(2) 0.051(2) 0.043(2)
C48 0.070(2) 0.100(2) 0.060(2) 0.014(2) -0.018(2) 0.009(2)
Cl1 0.0818(5) 0.0518(4) 0.0757(5) -0.0049(4) -0.0063(4) 0.0098(4)
O11 0.220(3) 0.0554(13) 0.140(2) 0.0040(15) 0.043(2) 0.019(2)
O12 0.117(2) 0.208(3) 0.143(3) -0.062(3) 0.058(2) -0.003(2)
O13 0.172(3) 0.091(2) 0.152(3) -0.014(2) -0.090(2) 0.045(2)
O14 0.069(2) 0.262(4) 0.147(3) -0.040(3) -0.014(2) -0.043(2)
O12' 0.102(6) 0.068(5) 0.109(6) 0.056(4) 0.032(5) 0.025(5)
O13' 0.136(7) 0.208(8) 0.101(6) -0.063(7) -0.020(6) -0.006(7)
O14' 0.114(7) 0.189(9) 0.118(8) -0.005(7) 0.010(7) -0.003(7)
Cl2 0.0512(3) 0.0539(4) 0.0749(4) -0.0081(3) 0.0061(3) -0.0025(3)
O21 0.171(5) 0.039(3) 0.091(4) -0.004(3) -0.020(4) 0.013(4)
O22 0.184(6) 0.085(5) 0.099(5) -0.009(4) -0.061(5) -0.013(5)
O23 0.084(4) 0.101(4) 0.197(6) -0.064(4) 0.030(4) -0.013(4)
O24 0.050(3) 0.047(3) 0.094(4) 0.008(3) 0.021(3) -0.014(2)
O21' 0.122(2) 0.147(3) 0.049(2) 0.032(2) -0.006(2) -0.059(2)
O22' 0.162(3) 0.071(2) 0.154(3) -0.042(2) 0.051(3) -0.005(2)
O23' 0.097(2) 0.074(2) 0.112(3) 0.026(2) -0.019(2) 0.012(2)
O24' 0.067(2) 0.150(3) 0.123(3) 0.008(3) 0.004(2) -0.033(2)
Cl3 0.0540(4) 0.0518(3) 0.0583(4) -0.0057(3) -0.0080(3) 0.0050(3)
O31 0.0624(13) 0.201(3) 0.100(2) 0.018(2) -0.0134(13) -0.025(2)
O32 0.136(2) 0.093(2) 0.131(2) 0.0434(15) -0.015(2) 0.0381(14)
O33 0.183(2) 0.0721(13) 0.101(2) -0.0329(13) 0.045(2) -0.0277(15)
O34 0.0916(14) 0.120(2) 0.0657(13) -0.0097(13) 0.0182(12) 0.0097(13)

loop_
_atom_site_label
_atom_site_type_symbol
_atom_site_fract_x
_atom_site_fract_y
_atom_site_fract_z
_atom_site_U_iso_or_equiv
_atom_site_thermal_displace_type
_atom_site_occupancy
_atom_site_calc_flag
_atom_site_refinement_flags
_atom_site_disorder_group
Cu1 Cu 0.82366(2) -0.232850(12) 0.350821(13) 0.03679(7) Uani 1 d . .
Cu2 Cu 0.61379(2) -0.266778(12) 0.648000(13) 0.03820(7) Uani 1 d . .
O1 O 0.94784(14) -0.20552(7) 0.30133(7) 0.0531(5) Uani 1 d . .
H1A H 0.94934(14) -0.22767(7) 0.26941(7) 0.080 Uiso 1 d R .
H1B H 0.98124(14) -0.17981(7) 0.31224(7) 0.080 Uiso 1 d R .
O2 O 0.48833(14) -0.24838(7) 0.70068(8) 0.0545(5) Uani 1 d . .
H2A H 0.4624(15) -0.2135(5) 0.6922(9) 0.082 Uiso 1 calc R .
N1 N 0.7151(2) -0.15875(8) 0.32150(9) 0.0412(6) Uani 1 d . .
N2 N 0.87030(15) -0.16432(8) 0.42808(8) 0.0385(5) Uani 1 d . .
N3 N 0.74796(15) -0.30066(8) 0.59988(9) 0.0395(5) Uani 1 d . .
N4 N 0.5712(2) -0.35717(8) 0.64659(9) 0.0386(5) Uani 1 d . .
N5 N 0.8913(2) -0.31943(8) 0.35585(9) 0.0390(5) Uani 1 d . .
N6 N 0.6895(2) -0.27754(8) 0.39103(8) 0.0364(5) Uani 1 d . .
N7 N 0.56104(15) -0.18817(7) 0.58692(8) 0.0355(5) Uani 1 d . .
N8 N 0.7301(2) -0.19622(8) 0.68690(9) 0.0414(6) Uani 1 d . .
C1 C 0.6429(2) -0.15850(11) 0.26607(13) 0.0530(8) Uani 1 d . .
C2 C 0.5642(2) -0.10999(13) 0.2511(2) 0.0747(10) Uani 1 d . .
H2B H 0.5128(2) -0.11060(13) 0.2130(2) 0.090 Uiso 1 calc R .
C3 C 0.5627(3) -0.06150(15) 0.2926(2) 0.0889(12) Uani 1 d . .
H3A H 0.5100(3) -0.02875(15) 0.2831(2) 0.107 Uiso 1 calc R .
C4 C 0.6389(2) -0.06096(12) 0.3483(2) 0.0707(10) Uani 1 d . .
H4A H 0.6389(2) -0.02761(12) 0.3766(2) 0.085 Uiso 1 calc R .
C5 C 0.7158(2) -0.11010(10) 0.36255(12) 0.0454(7) Uani 1 d . .
C6 C 0.8043(2) -0.11245(10) 0.41991(11) 0.0428(7) Uani 1 d . .
C7 C 0.8244(2) -0.06200(11) 0.46168(13) 0.0593(9) Uani 1 d . .
H7A H 0.7785(2) -0.02626(11) 0.45537(13) 0.071 Uiso 1 calc R .
C8 C 0.9128(3) -0.06613(12) 0.51202(13) 0.0660(9) Uani 1 d . .
H8A H 0.9259(3) -0.03362(12) 0.54118(13) 0.079 Uiso 1 calc R .
C9 C 0.9817(2) -0.11846(12) 0.51916(12) 0.0619(9) Uani 1 d . .
H9A H 1.0430(2) -0.12127(12) 0.55272(12) 0.074 Uiso 1 calc R .
C10 C 0.9597(2) -0.16742(11) 0.47613(10) 0.0413(7) Uani 1 d . .
C11 C 1.0384(2) -0.22330(12) 0.47989(11) 0.0482(7) Uani 1 d . .
H11A H 1.1183(2) -0.21074(12) 0.47145(11) 0.058 Uiso 1 calc R .
H11B H 1.0086(2) -0.25168(12) 0.44583(11) 0.058 Uiso 1 calc R .
C12 C 1.0475(2) -0.25807(12) 0.54441(11) 0.0494(8) Uani 1 d . .
H12A H 1.1154(2) -0.28603(12) 0.54611(11) 0.059 Uiso 1 calc R .
H12B H 1.0634(2) -0.22837(12) 0.57921(11) 0.059 Uiso 1 calc R .
C13 C 0.9377(2) -0.29466(11) 0.55601(11) 0.0409(7) Uani 1 d . .
C14 C 0.8415(2) -0.26864(11) 0.58198(11) 0.0456(7) Uani 1 d . .
H14A H 0.8413(2) -0.22594(11) 0.58750(11) 0.055 Uiso 1 calc R .
C15 C 0.9318(2) -0.35819(12) 0.54461(12) 0.0550(8) Uani 1 d . .
H15A H 0.9927(2) -0.37800(12) 0.52542(12) 0.066 Uiso 1 calc R .
C16 C 0.8354(2) -0.39148(11) 0.56189(12) 0.0522(8) Uani 1 d . .
H16A H 0.8303(2) -0.43373(11) 0.55361(12) 0.063 Uiso 1 calc R .
C17 C 0.7464(2) -0.36218(10) 0.59151(11) 0.0374(6) Uani 1 d . .
C18 C 0.6469(2) -0.39487(10) 0.61826(10) 0.0379(6) Uani 1 d . .
C19 C 0.6310(2) -0.45794(10) 0.61740(12) 0.0509(8) Uani 1 d . .
H19A H 0.6806(2) -0.48323(10) 0.59566(12) 0.061 Uiso 1 calc R .
C20 C 0.5415(2) -0.48298(11) 0.64890(13) 0.0616(9) Uani 1 d . .
H20A H 0.5330(2) -0.52575(11) 0.65008(13) 0.074 Uiso 1 calc R .
C21 C 0.4637(2) -0.44630(11) 0.67891(11) 0.0455(7) Uani 1 d . .
C22 C 0.4828(2) -0.38288(11) 0.67538(11) 0.0459(7) Uani 1 d . .
H22A H 0.4305(2) -0.35678(11) 0.69432(11) 0.055 Uiso 1 calc R .
C23 C 0.6525(3) -0.21181(13) 0.22113(14) 0.0708(10) Uani 1 d . .
H23A H 0.7115(3) -0.24047(13) 0.23998(14) 0.106 Uiso 1 calc R .
H23B H 0.6759(3) -0.19699(13) 0.18076(14) 0.106 Uiso 1 calc R .
H23C H 0.5763(3) -0.23222(13) 0.21378(14) 0.106 Uiso 1 calc R .
C24 C 0.3662(2) -0.47085(12) 0.71552(14) 0.0676(9) Uani 1 d . .
H24A H 0.3234(2) -0.43698(12) 0.73223(14) 0.101 Uiso 1 calc R .
H24B H 0.4005(2) -0.49607(12) 0.75068(14) 0.101 Uiso 1 calc R .
H24C H 0.3121(2) -0.49529(12) 0.68719(14) 0.101 Uiso 1 calc R .
C25 C 0.9940(2) -0.33852(12) 0.33567(11) 0.0506(8) Uani 1 d . .
H25A H 1.0424(2) -0.30918(12) 0.31848(11) 0.061 Uiso 1 calc R .
C26 C 1.0334(2) -0.39940(12) 0.33868(12) 0.0542(8) Uani 1 d . .
C27 C 0.9602(2) -0.44164(11) 0.36416(12) 0.0570(8) Uani 1 d . .
H27A H 0.9830(2) -0.48298(11) 0.36719(12) 0.068 Uiso 1 calc R .
C28 C 0.8544(2) -0.42369(11) 0.38509(12) 0.0519(8) Uani 1 d . .
H28A H 0.8054(2) -0.45263(11) 0.40246(12) 0.062 Uiso 1 calc R .
C29 C 0.8202(2) -0.36240(10) 0.38042(10) 0.0386(7) Uani 1 d . .
C30 C 0.7085(2) -0.33829(10) 0.40076(11) 0.0405(7) Uani 1 d . .
C31 C 0.6254(2) -0.37497(11) 0.42851(12) 0.0521(8) Uani 1 d . .
H31A H 0.6400(2) -0.41694(11) 0.43527(12) 0.063 Uiso 1 calc R .
C32 C 0.5225(2) -0.34896(12) 0.44571(13) 0.0545(8) Uani 1 d . .
H32A H 0.4671(2) -0.37330(12) 0.46444(13) 0.065 Uiso 1 calc R .
C33 C 0.5001(2) -0.28667(11) 0.43551(11) 0.0430(7) Uani 1 d . .
C34 C 0.5867(2) -0.25244(11) 0.40879(11) 0.0413(7) Uani 1 d . .
H34A H 0.5741(2) -0.21023(11) 0.40267(11) 0.050 Uiso 1 calc R .
C35 C 0.3861(2) -0.25753(12) 0.45362(11) 0.0491(8) Uani 1 d . .
H35A H 0.3196(2) -0.28557(12) 0.44257(11) 0.059 Uiso 1 calc R .
H35B H 0.3705(2) -0.21978(12) 0.42896(11) 0.059 Uiso 1 calc R .
C36 C 0.3942(2) -0.24244(11) 0.52659(11) 0.0455(7) Uani 1 d . .
H36A H 0.3138(2) -0.23825(11) 0.53930(11) 0.055 Uiso 1 calc R .
H36B H 0.4325(2) -0.27671(11) 0.55073(11) 0.055 Uiso 1 calc R .
C37 C 0.4623(2) -0.18481(11) 0.54396(11) 0.0438(7) Uani 1 d . .
C38 C 0.4212(3) -0.12876(12) 0.51778(15) 0.0709(10) Uani 1 d . .
H38A H 0.3534(3) -0.12725(12) 0.48800(15) 0.085 Uiso 1 calc R .
C39 C 0.4813(3) -0.07621(13) 0.5363(2) 0.0846(11) Uani 1 d . .
H39A H 0.4535(3) -0.03828(13) 0.5198(2) 0.101 Uiso 1 calc R .
C40 C 0.5836(3) -0.07853(12) 0.57941(15) 0.0719(10) Uani 1 d . .
H40A H 0.6262(3) -0.04279(12) 0.59155(15) 0.086 Uiso 1 calc R .
C41 C 0.6205(2) -0.13584(10) 0.60401(12) 0.0450(7) Uani 1 d . .
C42 C 0.7243(2) -0.14241(10) 0.65365(11) 0.0443(7) Uani 1 d . .
C43 C 0.8118(2) -0.09776(12) 0.66562(14) 0.0610(9) Uani 1 d . .
H43A H 0.8058(2) -0.06058(12) 0.64303(14) 0.073 Uiso 1 calc R .
C44 C 0.9069(2) -0.10817(14) 0.71052(14) 0.0728(10) Uani 1 d . .
H44A H 0.9677(2) -0.07893(14) 0.71777(14) 0.087 Uiso 1 calc R .
C45 C 0.9118(2) -0.16243(14) 0.74488(14) 0.0703(10) Uani 1 d . .
H45A H 0.9755(2) -0.16982(14) 0.77624(14) 0.084 Uiso 1 calc R .
C46 C 0.8215(2) -0.20651(12) 0.73293(12) 0.0551(8) Uani 1 d . .
C47 C 1.1498(2) -0.41636(14) 0.3131(2) 0.0899(11) Uani 1 d . .
H47A H 1.1863(2) -0.37983(14) 0.2977(2) 0.135 Uiso 1 calc R .
H47B H 1.1347(2) -0.44540(14) 0.2783(2) 0.135 Uiso 1 calc R .
H47C H 1.2027(2) -0.43466(14) 0.3471(2) 0.135 Uiso 1 calc R .
C48 C 0.8188(3) -0.26644(14) 0.76827(14) 0.0782(11) Uani 1 d . .
H48A H 0.7487(3) -0.28936(14) 0.75210(14) 0.117 Uiso 1 calc R .
H48B H 0.8167(3) -0.25856(14) 0.81357(14) 0.117 Uiso 1 calc R .
H48C H 0.8892(3) -0.28998(14) 0.76189(14) 0.117 Uiso 1 calc R .
Cl1 Cl 0.30789(7) 0.41620(3) 1.14395(4) 0.0708(2) Uani 1 d U .
O11 O 0.3147(3) 0.35426(10) 1.12857(14) 0.1367(12) Uani 1 d U .
O12 O 0.2543(3) 0.4298(2) 1.1991(2) 0.153(2) Uani 0.777(2) d PU 1
O13 O 0.2538(3) 0.45121(15) 1.0926(2) 0.1459(14) Uani 0.777(2) d PU 1
O14 O 0.4285(3) 0.4341(2) 1.1560(2) 0.161(2) Uani 0.777(2) d PU 1
O12' O 0.3137(9) 0.4513(4) 1.0922(5) 0.092(3) Uani 0.223(2) d PU 2
O13' O 0.3296(12) 0.4322(7) 1.2029(6) 0.150(4) Uani 0.223(2) d PU 2
O14' O 0.1759(11) 0.4013(7) 1.1423(6) 0.141(4) Uani 0.223(2) d PU 2
Cl2 Cl 1.26277(6) 0.07171(3) 0.97758(4) 0.0600(2) Uani 1 d U .
O21 O 1.2139(7) 0.1230(3) 0.9470(3) 0.103(2) Uani 0.332(2) d PU 1
O22 O 1.2727(8) 0.0881(3) 1.0427(4) 0.128(3) Uani 0.332(2) d PU 1
O23 O 1.3570(6) 0.0462(3) 0.9581(4) 0.126(3) Uani 0.332(2) d PU 1
O24 O 1.1829(4) 0.0203(2) 0.9704(3) 0.063(2) Uani 0.332(2) d PU 1
O21' O 1.2943(3) 0.0864(2) 0.91449(14) 0.1069(13) Uani 0.668(2) d PU 2
O22' O 1.2711(4) 0.1258(2) 1.0158(2) 0.127(2) Uani 0.668(2) d PU 2
O23' O 1.3626(3) 0.03491(15) 1.0056(2) 0.0963(13) Uani 0.668(2) d PU 2
O24' O 1.1515(3) 0.0396(2) 0.9776(2) 0.113(2) Uani 0.668(2) d PU 2
Cl3 Cl 0.73983(6) 0.11761(3) 0.32173(3) 0.0557(2) Uani 1 d . .
O31 O 0.6167(2) 0.10818(14) 0.30871(12) 0.1224(11) Uani 1 d . .
O32 O 0.7948(2) 0.06815(11) 0.35605(13) 0.1220(10) Uani 1 d . .
O33 O 0.7551(3) 0.17168(10) 0.35952(12) 0.1166(10) Uani 1 d . .
O34 O 0.7933(2) 0.12655(11) 0.26231(10) 0.0916(8) Uani 1 d . .

loop_
_atom_type_symbol
_atom_type_description
_atom_type_scat_dispersion_real
_atom_type_scat_dispersion_imag
_atom_type_scat_source
C C 0.0033 0.0016 'International Tables Vol C Tables 4.2.6.8 and 6.1.1.4'
H H 0.0000 0.0000 'International Tables Vol C Tables 4.2.6.8 and 6.1.1.4'
N N 0.0061 0.0033 'International Tables Vol C Tables 4.2.6.8 and 6.1.1.4'
O O 0.0106 0.0060 'International Tables Vol C Tables 4.2.6.8 and 6.1.1.4'
Cl Cl 0.1484 0.1585 'International Tables Vol C Tables 4.2.6.8 and 6.1.1.4'
Cu Cu 0.3201 1.2651 'International Tables Vol C Tables 4.2.6.8 and 6.1.1.4'

loop_
_geom_angle_atom_site_label_1
_geom_angle_atom_site_label_2
_geom_angle_atom_site_label_3
_geom_angle
O1 Cu1 N5 91.36(7)
O1 Cu1 N6 168.03(7)
N5 Cu1 N6 80.14(7)
O1 Cu1 N1 92.39(7)
N5 Cu1 N1 160.28(7)
N6 Cu1 N1 92.91(7)
O1 Cu1 N2 93.05(7)
N5 Cu1 N2 121.66(7)
N6 Cu1 N2 98.57(7)
N1 Cu1 N2 77.46(7)
O2 Cu2 N4 91.31(7)
O2 Cu2 N3 170.11(7)
N4 Cu2 N3 80.16(7)
O2 Cu2 N8 95.30(7)
N4 Cu2 N8 147.48(7)
N3 Cu2 N8 89.39(7)
O2 Cu2 N7 90.01(7)
N4 Cu2 N7 134.69(7)
N3 Cu2 N7 99.53(7)
N8 Cu2 N7 77.23(7)
C1 N1 C5 120.2(2)
C1 N1 Cu1 122.9(2)
C5 N1 Cu1 116.81(14)
C10 N2 C6 119.7(2)
C10 N2 Cu1 127.65(15)
C6 N2 Cu1 112.41(13)
C17 N3 C14 118.4(2)
C17 N3 Cu2 114.94(14)
C14 N3 Cu2 126.30(15)
C22 N4 C18 118.3(2)
C22 N4 Cu2 125.8(2)
C18 N4 Cu2 115.62(14)
C25 N5 C29 117.9(2)
C25 N5 Cu1 127.1(2)
C29 N5 Cu1 114.94(14)
C30 N6 C34 118.4(2)
C30 N6 Cu1 114.41(14)
C34 N6 Cu1 127.21(14)
C41 N7 C37 118.7(2)
C41 N7 Cu2 114.04(14)
C37 N7 Cu2 125.83(14)
C46 N8 C42 119.9(2)
C46 N8 Cu2 123.2(2)
C42 N8 Cu2 115.47(14)
N1 C1 C2 120.8(2)
N1 C1 C23 117.3(2)
C2 C1 C23 121.9(2)
C3 C2 C1 119.3(3)
C2 C3 C4 119.9(3)
C3 C4 C5 119.8(3)
N1 C5 C4 119.9(2)
N1 C5 C6 116.4(2)
C4 C5 C6 123.7(2)
N2 C6 C7 121.3(2)
N2 C6 C5 116.6(2)
C7 C6 C5 121.9(2)
C8 C7 C6 118.8(2)
C7 C8 C9 119.5(2)
C8 C9 C10 119.9(2)
N2 C10 C9 120.6(2)
N2 C10 C11 118.1(2)
C9 C10 C11 121.2(2)
C10 C11 C12 115.4(2)
C13 C12 C11 114.6(2)
C14 C13 C15 116.4(2)
C14 C13 C12 122.4(2)
C15 C13 C12 121.1(2)
N3 C14 C13 124.4(2)
C16 C15 C13 119.7(2)
C15 C16 C17 120.0(2)
N3 C17 C16 120.8(2)
N3 C17 C18 115.2(2)
C16 C17 C18 123.9(2)
N4 C18 C19 121.1(2)
N4 C18 C17 114.0(2)
C19 C18 C17 124.8(2)
C20 C19 C18 119.2(2)
C19 C20 C21 121.4(2)
C20 C21 C22 115.9(2)
C20 C21 C24 124.0(2)
C22 C21 C24 120.1(2)
N4 C22 C21 124.1(2)
N5 C25 C26 124.1(2)
C27 C26 C25 116.7(2)
C27 C26 C47 123.4(2)
C25 C26 C47 119.9(2)
C28 C27 C26 120.7(2)
C27 C28 C29 119.7(2)
N5 C29 C28 120.9(2)
N5 C29 C30 114.8(2)
C28 C29 C30 124.3(2)
N6 C30 C31 121.1(2)
N6 C30 C29 115.7(2)
C31 C30 C29 123.2(2)
C32 C31 C30 119.6(2)
C31 C32 C33 120.5(2)
C32 C33 C34 117.3(2)
C32 C33 C35 121.0(2)
C34 C33 C35 121.8(2)
N6 C34 C33 123.1(2)
C33 C35 C36 111.6(2)
C37 C36 C35 113.1(2)
N7 C37 C38 121.5(2)
N7 C37 C36 118.8(2)
C38 C37 C36 119.6(2)
C39 C38 C37 119.0(3)
C38 C39 C40 120.6(3)
C39 C40 C41 117.9(2)
N7 C41 C40 122.2(2)
N7 C41 C42 115.9(2)
C40 C41 C42 121.8(2)
N8 C42 C43 120.9(2)
N8 C42 C41 115.6(2)
C43 C42 C41 123.5(2)
C44 C43 C42 120.0(2)
C43 C44 C45 119.0(3)
C44 C45 C46 120.2(2)
N8 C46 C45 120.0(2)
N8 C46 C48 116.1(2)
C45 C46 C48 123.9(2)
O13' Cl1 O12' 127.4(8)
O13' Cl1 O11 118.5(7)
O12' Cl1 O11 111.0(4)
O12 Cl1 O11 116.0(2)
O12 Cl1 O13 109.1(2)
O11 Cl1 O13 112.2(2)
O12 Cl1 O14 106.7(2)
O11 Cl1 O14 103.5(2)
O13 Cl1 O14 108.8(2)
O13' Cl1 O14' 99.8(8)
O12' Cl1 O14' 103.5(7)
O11 Cl1 O14' 82.3(6)
O23 Cl2 O21 120.1(5)
O23 Cl2 O22 115.3(5)
O21 Cl2 O22 103.5(4)
O23 Cl2 O24 99.2(4)
O21 Cl2 O24 111.5(4)
O22 Cl2 O24 106.7(4)
O22' Cl2 O24' 114.2(2)
O22' Cl2 O21' 108.9(2)
O24' Cl2 O21' 114.0(2)
O22' Cl2 O23' 103.0(2)
O24' Cl2 O23' 111.9(2)
O21' Cl2 O23' 103.7(2)
O32 Cl3 O31 111.4(2)
O32 Cl3 O33 109.2(2)
O31 Cl3 O33 106.9(2)
O32 Cl3 O34 109.9(2)
O31 Cl3 O34 110.16(14)
O33 Cl3 O34 109.25(15)

loop_
_geom_bond_atom_site_label_1
_geom_bond_atom_site_label_2
_geom_bond_distance
Cu1 O1 1.909(2)
Cu1 N5 2.018(2)
Cu1 N6 2.039(2)
Cu1 N1 2.066(2)
Cu1 N2 2.208(2)
Cu2 O2 1.912(2)
Cu2 N4 2.011(2)
Cu2 N3 2.028(2)
Cu2 N8 2.113(2)
Cu2 N7 2.167(2)
N1 C1 1.339(3)
N1 C5 1.354(3)
N2 C10 1.343(3)
N2 C6 1.345(3)
N3 C17 1.341(3)
N3 C14 1.341(3)
N4 C22 1.332(3)
N4 C18 1.355(3)
N5 C25 1.331(3)
N5 C29 1.358(3)
N6 C30 1.342(3)
N6 C34 1.359(3)
N7 C41 1.342(3)
N7 C37 1.351(3)
N8 C46 1.347(3)
N8 C42 1.351(3)
C1 C2 1.385(4)
C1 C23 1.495(4)
C2 C3 1.359(4)
C3 C4 1.367(4)
C4 C5 1.381(3)
C5 C6 1.472(3)
C6 C7 1.398(3)
C7 C8 1.368(4)
C8 C9 1.369(4)
C9 C10 1.391(3)
C10 C11 1.493(3)
C11 C12 1.532(3)
C12 C13 1.504(3)
C13 C14 1.376(3)
C13 C15 1.394(3)
C15 C16 1.377(3)
C16 C17 1.380(3)
C17 C18 1.477(3)
C18 C19 1.375(3)
C19 C20 1.366(4)
C20 C21 1.375(4)
C21 C22 1.391(3)
C21 C24 1.493(4)
C25 C26 1.387(4)
C26 C27 1.370(4)
C26 C47 1.505(4)
C27 C28 1.362(4)
C28 C29 1.380(3)
C29 C30 1.460(3)
C30 C31 1.393(3)
C31 C32 1.364(3)
C32 C33 1.382(3)
C33 C34 1.383(3)
C33 C35 1.507(3)
C35 C36 1.545(3)
C36 C37 1.487(3)
C37 C38 1.388(3)
C38 C39 1.356(4)
C39 C40 1.382(4)
C40 C41 1.387(3)
C41 C42 1.481(3)
C42 C43 1.381(3)
C43 C44 1.362(4)
C44 C45 1.371(4)
C45 C46 1.394(4)
C46 C48 1.491(4)
Cl1 O13' 1.273(13)
Cl1 O12' 1.324(10)
Cl1 O12 1.380(4)
Cl1 O11 1.380(2)
Cl1 O13 1.396(3)
Cl1 O14 1.405(3)
Cl1 O14' 1.512(13)
Cl2 O23 1.294(7)
Cl2 O21 1.366(6)
Cl2 O22 1.393(8)
Cl2 O22' 1.413(4)
Cl2 O24 1.426(5)
Cl2 O24' 1.429(4)
Cl2 O21' 1.429(3)
Cl2 O23' 1.446(3)
Cl3 O32 1.393(2)
Cl3 O31 1.394(2)
Cl3 O33 1.409(2)
Cl3 O34 1.441(2)
